data_7020430
loop_
_publ_author_name
'Barnes, Nicholas A.'
'Godfrey, Stephen M.'
'Ollerenshaw, Ruth T. A.'
'Khan, Rana Z.'
'Pritchard, Robin G.'

_publ_section_title
;
 Structural isomerism in (p-XC(6)H(4))SeCl(3) and (p-XC(6)H(4))SeBr(3) (X
 = F, Cl) compounds. Co-crystallisation of cis- and trans-dimeric forms of
 (p-ClC(6)H(4))SeCl(2)(\m-Cl)(2)(p-ClC(6)H(4))SeCl(2). A new structural
 modification for the &quot;PhSeBr&quot; reagent, Ph(2)Se(2)Br(2),
 containing an elongated Se-Se bond.
;
_journal_issue 48
_journal_name_full 'Dalton transactions (Cambridge, England : 2003)'
_journal_page_first 14583
_journal_page_last 14593
_journal_paper_doi 10.1039/c2dt31539d
_journal_volume 41
_journal_year 2012
_chemical_compound_source 'synthesis as described'
_chemical_formula_sum 'C6 H4 Cl4 Se'
_chemical_formula_weight 296.85
_space_group_IT_number 15
_symmetry_cell_setting monoclinic
_symmetry_Int_Tables_number 15
_symmetry_space_group_name_Hall '-C 2yc'
_symmetry_space_group_name_H-M 'C 1 2/c 1'
_atom_sites_solution_hydrogens geom
_atom_sites_solution_primary direct
_atom_sites_solution_secondary difmap
_audit_conform_dict_location ftp://ftp.iucr.org/pub/cif_core.dic
_audit_conform_dict_name cif_core.dic
_audit_conform_dict_version 2.4
_audit_creation_date 2011-02-28T03:22:29-00:00
_audit_creation_method 'WinGX routine CIF_UPDATE'
_audit_update_record
;
2012-09-11 # Formatted by publCIF
;
_cell_angle_alpha 90
_cell_angle_beta 92.780(2)
_cell_angle_gamma 90
_cell_formula_units_Z 24
_cell_length_a 25.4102(7)
_cell_length_b 10.7139(3)
_cell_length_c 20.2732(6)
_cell_measurement_reflns_used 6718
_cell_measurement_temperature 100(2)
_cell_measurement_theta_max 27
_cell_measurement_theta_min 2
_cell_measurement_wavelength 0.71073
_cell_volume 5512.7(3)
_computing_cell_refinement 'HKL Scalepack (Otwinowski & Minor 1997)'
_computing_data_collection 'Collect (Nonius BV, 1997-2000)'
_computing_data_reduction 'HKL Denzo and Scalepack (Otwinowski & Minor 1997)'
_computing_molecular_graphics 'Ortep-3 for Windows (Farrugia, 1997)'
_computing_publication_material 'WinGX publication routines (Farrugia, 1999)'
_computing_structure_refinement 'SHELXL-97 (Sheldrick, 2008)'
_computing_structure_solution 'SIR92 (Giacovazzo et al, 1993)'
_diffrn_ambient_temperature 100(2)
_diffrn_detector 'CCD plate'
_diffrn_detector_area_resol_mean 9
_diffrn_measured_fraction_theta_full 0.995
_diffrn_measured_fraction_theta_max 0.995
_diffrn_measurement_device '95mm CCD camera on \k-goniostat'
_diffrn_measurement_device_type KappaCCD
_diffrn_measurement_method 'CCD rotation images, thick slices'
_diffrn_orient_matrix_type 'by Nonius Collect from scalepack cell'
_diffrn_orient_matrix_UB_11 0.56157E-2
_diffrn_orient_matrix_UB_12 0.344312E-1
_diffrn_orient_matrix_UB_13 -0.449637E-1
_diffrn_orient_matrix_UB_21 -0.238887E-1
_diffrn_orient_matrix_UB_22 0.714976E-1
_diffrn_orient_matrix_UB_23 0.90825E-2
_diffrn_orient_matrix_UB_31 0.308254E-1
_diffrn_orient_matrix_UB_32 0.491359E-1
_diffrn_orient_matrix_UB_33 0.182917E-1
_diffrn_radiation_monochromator graphite
_diffrn_radiation_probe x-ray
_diffrn_radiation_type MoK\a
_diffrn_radiation_wavelength 0.71073
_diffrn_reflns_av_R_equivalents 0.081
_diffrn_reflns_av_unetI/netI 0.0667
_diffrn_reflns_limit_h_max 30
_diffrn_reflns_limit_h_min 0
_diffrn_reflns_limit_k_max 12
_diffrn_reflns_limit_k_min 0
_diffrn_reflns_limit_l_max 24
_diffrn_reflns_limit_l_min -24
_diffrn_reflns_number 20467
_diffrn_reflns_reduction_process
;
Scaled and merged with Sortav
R.H. Blessing, (1987) Cryst. Rev. 1, 3-58
R.H. Blessing, (1989) J. Appl. Cryst. 22, 396-397
;
_diffrn_reflns_theta_full 25.5
_diffrn_reflns_theta_max 25.5
_diffrn_reflns_theta_min 3.07
_diffrn_source 'Enraf Nonius FR590'
_exptl_absorpt_coefficient_mu 5.178
_exptl_absorpt_correction_T_max 0.7464
_exptl_absorpt_correction_T_min 0.5754
_exptl_absorpt_correction_type multi-scan
_exptl_absorpt_process_details
;
R.H. Blessing, Acta Cryst. (1995), A51, 33-38
;
_exptl_crystal_colour colourless
_exptl_crystal_density_diffrn 2.146
_exptl_crystal_density_method 'not measured'
_exptl_crystal_description prism
_exptl_crystal_F_000 3408
_exptl_crystal_size_max 0.12
_exptl_crystal_size_mid 0.12
_exptl_crystal_size_min 0.06
_refine_diff_density_max 1.982
_refine_diff_density_min -1.103
_refine_diff_density_rms 0.199
_refine_ls_extinction_method none
_refine_ls_goodness_of_fit_ref 1.037
_refine_ls_hydrogen_treatment constr
_refine_ls_matrix_type full
_refine_ls_number_parameters 298
_refine_ls_number_reflns 5108
_refine_ls_number_restraints 0
_refine_ls_restrained_S_all 1.037
_refine_ls_R_factor_all 0.0902
_refine_ls_R_factor_gt 0.0567
_refine_ls_shift/su_max 0.004
_refine_ls_shift/su_mean 0.001
_refine_ls_structure_factor_coef Fsqd
_refine_ls_weighting_details 'calc w=1/[\s^2^(Fo^2^)+(0.0836P)^2^+28.3979P] where P=(Fo^2^+2Fc^2^)/3'
_refine_ls_weighting_scheme calc
_refine_ls_wR_factor_gt 0.1326
_refine_ls_wR_factor_ref 0.1554
_reflns_number_gt 3605
_reflns_number_total 5108
_reflns_threshold_expression >2\s(I)
_cod_data_source_file c2dt31539d.txt
_cod_data_source_block rob_p-ClC6H4SeCl3
_cod_original_sg_symbol_H-M 'C 2/c'
_cod_database_code 7020430

loop_
_symmetry_equiv_pos_as_xyz
'x, y, z'
'-x, y, -z+1/2'
'x+1/2, y+1/2, z'
'-x+1/2, y+1/2, -z+1/2'
'-x, -y, -z'
'x, -y, z-1/2'
'-x+1/2, -y+1/2, -z'
'x+1/2, -y+1/2, z-1/2'

loop_
_atom_site_label
_atom_site_type_symbol
_atom_site_fract_x
_atom_site_fract_y
_atom_site_fract_z
_atom_site_U_iso_or_equiv
_atom_site_adp_type
_atom_site_occupancy
_atom_site_symmetry_multiplicity
_atom_site_calc_flag
_atom_site_refinement_flags
C1 C 0.3842(3) 0.7533(7) 0.3098(3) 0.0263(17) Uani 1 1 d .
C2 C 0.4372(3) 0.7595(7) 0.3278(4) 0.0293(18) Uani 1 1 d .
H2 H 0.4625 0.7655 0.295 0.035 Uiso 1 1 calc R
C3 C 0.4532(3) 0.7569(7) 0.3941(4) 0.0308(18) Uani 1 1 d .
H3 H 0.4896 0.76 0.4074 0.037 Uiso 1 1 calc R
C4 C 0.4149(3) 0.7497(7) 0.4409(4) 0.0285(17) Uani 1 1 d .
C5 C 0.3624(3) 0.7412(7) 0.4233(4) 0.0300(18) Uani 1 1 d .
H5 H 0.3373 0.7334 0.4563 0.036 Uiso 1 1 calc R
C6 C 0.3454(3) 0.7438(7) 0.3565(4) 0.0275(17) Uani 1 1 d .
H6 H 0.3091 0.7394 0.3434 0.033 Uiso 1 1 calc R
C7 C 0.3866(3) 0.3998(7) 0.3074(4) 0.0246(16) Uani 1 1 d .
C8 C 0.4383(3) 0.4257(6) 0.3308(4) 0.0267(17) Uani 1 1 d .
H8 H 0.465 0.4426 0.3009 0.032 Uiso 1 1 calc R
C9 C 0.4497(3) 0.4263(6) 0.3983(4) 0.0268(17) Uani 1 1 d .
H9 H 0.4844 0.4447 0.4153 0.032 Uiso 1 1 calc R
C10 C 0.4106(3) 0.4002(7) 0.4403(3) 0.0252(16) Uani 1 1 d .
C11 C 0.3596(3) 0.3740(7) 0.4179(3) 0.0261(17) Uani 1 1 d .
H11 H 0.3335 0.3548 0.4482 0.031 Uiso 1 1 calc R
C12 C 0.3469(3) 0.3761(7) 0.3500(3) 0.0237(16) Uani 1 1 d .
H12 H 0.3118 0.3616 0.3336 0.028 Uiso 1 1 calc R
C13 C 0.1756(3) 0.4349(6) 0.5417(3) 0.0232(16) Uani 1 1 d .
C14 C 0.1759(3) 0.4359(7) 0.6091(3) 0.0266(17) Uani 1 1 d .
H14 H 0.2082 0.4392 0.6346 0.032 Uiso 1 1 calc R
C15 C 0.1278(3) 0.4321(6) 0.6400(4) 0.0243(16) Uani 1 1 d .
H15 H 0.127 0.4332 0.6868 0.029 Uiso 1 1 calc R
C16 C 0.0816(3) 0.4268(6) 0.6012(4) 0.0273(17) Uani 1 1 d .
C17 C 0.0815(3) 0.4233(7) 0.5326(4) 0.0284(17) Uani 1 1 d .
H17 H 0.0492 0.4178 0.5071 0.034 Uiso 1 1 calc R
C18 C 0.1290(3) 0.4280(7) 0.5021(4) 0.0289(17) Uani 1 1 d .
H18 H 0.1299 0.4266 0.4554 0.035 Uiso 1 1 calc R
Cl1 Cl 0.42002(8) 0.90725(18) 0.18999(9) 0.0309(4) Uani 1 1 d .
Cl2 Cl 0.29815(7) 0.89788(17) 0.23258(9) 0.0270(4) Uani 1 1 d .
Cl3 Cl 0.29685(7) 0.57348(16) 0.23360(9) 0.0249(4) Uani 1 1 d .
Cl4 Cl 0.43435(10) 0.7512(2) 0.52419(9) 0.0423(6) Uani 1 1 d .
Cl5 Cl 0.43465(7) 0.58328(17) 0.19256(8) 0.0260(4) Uani 1 1 d .
Cl6 Cl 0.43703(7) 0.26813(17) 0.19287(9) 0.0287(4) Uani 1 1 d .
Cl7 Cl 0.31247(8) 0.24020(17) 0.21638(9) 0.0297(4) Uani 1 1 d .
Cl8 Cl 0.42425(8) 0.40017(18) 0.52584(8) 0.0317(4) Uani 1 1 d .
Cl9 Cl 0.27650(8) 0.59150(18) 0.56658(9) 0.0325(4) Uani 1 1 d .
Cl10 Cl 0.21648(8) 0.57334(17) 0.42041(9) 0.0317(4) Uani 1 1 d .
Cl11 Cl 0.21521(8) 0.25476(17) 0.42341(8) 0.0279(4) Uani 1 1 d .
Cl12 Cl 0.02216(8) 0.42494(18) 0.64005(10) 0.0365(5) Uani 1 1 d .
Se1 Se 0.36104(3) 0.76105(7) 0.21632(3) 0.0228(2) Uani 1 1 d .
Se2 Se 0.37116(3) 0.39571(7) 0.21232(3) 0.0237(2) Uani 1 1 d .
Se3 Se 0.24242(3) 0.44188(7) 0.49842(3) 0.0244(2) Uani 1 1 d .

loop_
_atom_site_aniso_label
_atom_site_aniso_U_11
_atom_site_aniso_U_22
_atom_site_aniso_U_33
_atom_site_aniso_U_23
_atom_site_aniso_U_13
_atom_site_aniso_U_12
C1 0.041(5) 0.024(4) 0.014(4) 0.000(3) -0.003(3) -0.001(3)
C2 0.026(4) 0.028(4) 0.034(4) -0.010(3) 0.001(3) 0.001(3)
C3 0.040(5) 0.032(4) 0.019(4) -0.005(3) -0.012(3) 0.001(4)
C4 0.038(5) 0.024(4) 0.022(4) 0.002(3) -0.003(3) 0.000(3)
C5 0.035(5) 0.027(4) 0.029(4) 0.002(3) 0.007(3) -0.002(3)
C6 0.024(4) 0.031(4) 0.027(4) -0.002(3) 0.001(3) -0.002(3)
C7 0.023(4) 0.022(4) 0.029(4) -0.001(3) -0.005(3) 0.002(3)
C8 0.029(4) 0.024(4) 0.028(4) 0.003(3) 0.004(3) -0.007(3)
C9 0.030(4) 0.026(4) 0.024(4) 0.004(3) -0.007(3) -0.003(3)
C10 0.031(4) 0.028(4) 0.016(4) -0.003(3) -0.001(3) 0.006(3)
C11 0.025(4) 0.027(4) 0.027(4) -0.002(3) 0.004(3) -0.001(3)
C12 0.023(4) 0.023(4) 0.026(4) 0.001(3) 0.001(3) 0.003(3)
C13 0.021(4) 0.024(4) 0.024(4) -0.004(3) 0.002(3) 0.000(3)
C14 0.023(4) 0.033(4) 0.024(4) 0.000(3) 0.002(3) -0.006(3)
C15 0.030(4) 0.022(4) 0.022(4) -0.001(3) 0.003(3) 0.001(3)
C16 0.036(5) 0.013(4) 0.034(4) -0.001(3) 0.012(3) 0.001(3)
C17 0.024(4) 0.029(4) 0.031(4) -0.007(3) -0.006(3) -0.005(3)
C18 0.037(5) 0.029(4) 0.020(4) -0.003(3) -0.001(3) 0.003(3)
Cl1 0.0320(11) 0.0308(10) 0.0301(10) 0.0048(8) 0.0047(8) -0.0065(8)
Cl2 0.0280(10) 0.0278(9) 0.0251(9) 0.0000(7) -0.0007(7) 0.0043(8)
Cl3 0.0230(9) 0.0264(10) 0.0252(9) -0.0014(7) -0.0001(7) -0.0003(7)
Cl4 0.0631(16) 0.0394(12) 0.0231(11) 0.0001(8) -0.0112(9) 0.0062(10)
Cl5 0.0242(10) 0.0312(10) 0.0226(9) 0.0001(7) 0.0015(7) -0.0007(8)
Cl6 0.0302(10) 0.0301(10) 0.0259(10) -0.0029(7) 0.0045(7) 0.0080(8)
Cl7 0.0312(11) 0.0290(10) 0.0284(10) 0.0002(7) -0.0044(8) -0.0052(8)
Cl8 0.0387(11) 0.0373(11) 0.0190(9) -0.0006(7) -0.0014(7) -0.0030(9)
Cl9 0.0359(11) 0.0312(10) 0.0304(10) -0.0041(8) 0.0024(8) -0.0065(8)
Cl10 0.0413(12) 0.0291(10) 0.0246(10) 0.0053(7) 0.0010(8) 0.0016(8)
Cl11 0.0328(11) 0.0300(10) 0.0207(9) -0.0003(7) -0.0001(7) 0.0006(8)
Cl12 0.0283(11) 0.0338(11) 0.0484(12) -0.0039(9) 0.0123(9) -0.0038(8)
Se1 0.0245(4) 0.0245(4) 0.0195(4) 0.0009(3) 0.0007(3) -0.0007(3)
Se2 0.0250(4) 0.0260(4) 0.0199(4) -0.0014(3) -0.0002(3) 0.0005(3)
Se3 0.0281(4) 0.0242(4) 0.0212(4) -0.0005(3) 0.0031(3) 0.0003(3)

loop_
_atom_type_symbol
_atom_type_description
_atom_type_scat_dispersion_real
_atom_type_scat_dispersion_imag
_atom_type_scat_source
C C 0.0033 0.0016 'International Tables Vol C Tables 4.2.6.8 and 6.1.1.4'
H H 0 0 'International Tables Vol C Tables 4.2.6.8 and 6.1.1.4'
Cl Cl 0.1484 0.1585 'International Tables Vol C Tables 4.2.6.8 and 6.1.1.4'
Se Se -0.0929 2.2259 'International Tables Vol C Tables 4.2.6.8 and 6.1.1.4'

loop_
_geom_angle_atom_site_label_1
_geom_angle_atom_site_label_2
_geom_angle_atom_site_label_3
_geom_angle
C2 C1 C6 122.3(7)
C2 C1 Se1 119.8(6)
C6 C1 Se1 118.0(6)
C1 C2 C3 119.5(7)
C2 C3 C4 118.6(8)
C5 C4 C3 122.1(7)
C5 C4 Cl4 118.9(6)
C3 C4 Cl4 119.0(6)
C4 C5 C6 120.1(7)
C1 C6 C5 117.5(7)
C12 C7 C8 121.5(7)
C12 C7 Se2 119.8(5)
C8 C7 Se2 118.7(6)
C9 C8 C7 119.0(7)
C10 C9 C8 119.2(7)
C9 C10 C11 122.4(7)
C9 C10 Cl8 120.0(6)
C11 C10 Cl8 117.6(6)
C10 C11 C12 119.2(7)
C7 C12 C11 118.6(7)
C14 C13 C18 122.5(7)
C14 C13 Se3 119.1(5)
C18 C13 Se3 118.4(5)
C13 C14 C15 119.0(7)
C16 C15 C14 118.8(7)
C15 C16 C17 122.0(7)
C15 C16 Cl12 118.5(6)
C17 C16 Cl12 119.6(6)
C18 C17 C16 119.1(7)
C17 C18 C13 118.6(7)
C1 Se1 Cl2 94.0(2)
C1 Se1 Cl1 95.0(2)
Cl2 Se1 Cl1 93.93(8)
C1 Se1 Cl3 89.8(2)
Cl2 Se1 Cl3 91.69(7)
Cl1 Se1 Cl3 172.30(7)
C7 Se2 Cl6 94.2(2)
C7 Se2 Cl7 94.7(2)
Cl6 Se2 Cl7 93.32(8)
C7 Se2 Cl5 92.2(2)
Cl6 Se2 Cl5 88.27(7)
Cl7 Se2 Cl5 172.76(7)
C13 Se3 Cl10 96.4(2)
C13 Se3 Cl9 93.9(2)
Cl10 Se3 Cl9 94.48(8)
C13 Se3 Cl11 91.2(2)
Cl10 Se3 Cl11 90.65(7)
Cl9 Se3 Cl11 172.31(7)

loop_
_geom_bond_atom_site_label_1
_geom_bond_atom_site_label_2
_geom_bond_distance
C1 C2 1.381(11)
C1 C6 1.402(10)
C1 Se1 1.959(7)
C2 C3 1.385(11)
C3 C4 1.395(11)
C4 C5 1.368(11)
C4 Cl4 1.737(7)
C5 C6 1.400(10)
C7 C12 1.382(10)
C7 C8 1.403(10)
C7 Se2 1.948(7)
C8 C9 1.385(10)
C9 C10 1.368(11)
C10 C11 1.380(10)
C10 Cl8 1.753(7)
C11 C12 1.397(10)
C13 C14 1.365(10)
C13 C18 1.399(10)
C13 Se3 1.951(7)
C14 C15 1.401(10)
C15 C16 1.382(11)
C16 C17 1.391(11)
C16 Cl12 1.736(8)
C17 C18 1.383(11)
Cl1 Se1 2.250(2)
Cl2 Se1 2.205(2)
Cl3 Se1 2.6225(19)
Cl5 Se2 2.6201(19)
Cl6 Se2 2.2112(19)
Cl7 Se2 2.240(2)
Cl9 Se3 2.261(2)
Cl10 Se3 2.1949(19)
Cl11 Se3 2.5899(19)
